data_7720992
loop_
_publ_author_name
'Liu, Wen-Yang'
'Li, Hong-Lei'
'Jia, Jiang-Song'
'Zhao, Wen-Ming'
'Sun, Jun'

_publ_section_title
;
 Synthesis, crystal structures and urease inhibition of Ni(II) complexes
 constructed from Schiff bases with 2,2'-bipyridine as co-ligands.
;
_journal_issue 21
_journal_name_full 'Dalton transactions (Cambridge, England : 2003)'
_journal_page_first 8258
_journal_page_last 8271
_journal_paper_doi 10.1039/d6dt00460a
_journal_volume 55
_journal_year 2026
_chemical_formula_moiety 'C26 H21 Cl2 N3 Ni O4, 2(C H4 O)'
_chemical_formula_sum 'C28 H29 Cl2 N3 Ni O6'
_chemical_formula_weight 633.15
_space_group_crystal_system triclinic
_space_group_IT_number 2
_space_group_name_Hall '-P 1'
_space_group_name_H-M_alt 'P -1'
_atom_sites_solution_hydrogens difmap
_atom_sites_solution_primary iterative
_audit_creation_date 2026-01-22
_audit_creation_method
;
Olex2 1.5
(compiled 2022.04.07 svn.rca3783a0 for OlexSys, GUI svn.r6498)
;
_audit_update_record
;
2026-01-22 deposited with the CCDC.	2026-04-28 downloaded from the CCDC.
;
_cell_angle_alpha 86.307(2)
_cell_angle_beta 81.250(2)
_cell_angle_gamma 69.766(2)
_cell_formula_units_Z 2
_cell_length_a 9.4508(6)
_cell_length_b 11.9832(8)
_cell_length_c 13.2510(7)
_cell_measurement_reflns_used 4519
_cell_measurement_temperature 115.0
_cell_measurement_theta_max 27.252
_cell_measurement_theta_min 2.402
_cell_volume 1391.58(15)
_computing_cell_refinement 'SAINT V8.40B (?, 2016)'
_computing_data_reduction 'SAINT V8.40B (?, 2016)'
_computing_molecular_graphics 'Olex2 1.5 (Dolomanov et al., 2009)'
_computing_publication_material 'Olex2 1.5 (Dolomanov et al., 2009)'
_computing_structure_refinement 'SHELXL 2018/3 (Sheldrick, 2015)'
_computing_structure_solution 'olex2.solve 1.3 (Bourhis et al., 2015)'
_diffrn_ambient_temperature 115.0
_diffrn_measured_fraction_theta_full 0.997
_diffrn_measured_fraction_theta_max 0.991
_diffrn_measurement_device_type 'Bruker APEX-II CCD'
_diffrn_radiation_type MoK\a
_diffrn_radiation_wavelength 0.71073
_diffrn_reflns_av_R_equivalents 0.0785
_diffrn_reflns_av_unetI/netI 0.0642
_diffrn_reflns_Laue_measured_fraction_full 0.997
_diffrn_reflns_Laue_measured_fraction_max 0.991
_diffrn_reflns_limit_h_max 12
_diffrn_reflns_limit_h_min -12
_diffrn_reflns_limit_k_max 15
_diffrn_reflns_limit_k_min -15
_diffrn_reflns_limit_l_max 14
_diffrn_reflns_limit_l_min -17
_diffrn_reflns_number 27259
_diffrn_reflns_point_group_measured_fraction_full 0.997
_diffrn_reflns_point_group_measured_fraction_max 0.991
_diffrn_reflns_theta_full 25.242
_diffrn_reflns_theta_max 27.526
_diffrn_reflns_theta_min 2.403
_exptl_absorpt_coefficient_mu 0.937
_exptl_absorpt_correction_T_max 0.7456
_exptl_absorpt_correction_T_min 0.5397
_exptl_absorpt_correction_type multi-scan
_exptl_crystal_colour 'clear greenish colourless'
_exptl_crystal_colour_lustre clear
_exptl_crystal_colour_modifier greenish
_exptl_crystal_colour_primary colourless
_exptl_crystal_density_diffrn 1.511
_exptl_crystal_description block
_exptl_crystal_F_000 656
_exptl_crystal_size_max 0.15
_exptl_crystal_size_mid 0.11
_exptl_crystal_size_min 0.1
_refine_diff_density_max 0.457
_refine_diff_density_min -0.604
_refine_diff_density_rms 0.087
_refine_ls_extinction_method none
_refine_ls_goodness_of_fit_ref 1.075
_refine_ls_hydrogen_treatment refall
_refine_ls_matrix_type full
_refine_ls_number_parameters 477
_refine_ls_number_reflns 6363
_refine_ls_number_restraints 0
_refine_ls_restrained_S_all 1.075
_refine_ls_R_factor_all 0.0600
_refine_ls_R_factor_gt 0.0434
_refine_ls_shift/su_max 0.000
_refine_ls_shift/su_mean 0.000
_refine_ls_structure_factor_coef Fsqd
_refine_ls_weighting_details 'w=1/[\s^2^(Fo^2^)+1.9928P] where P=(Fo^2^+2Fc^2^)/3'
_refine_ls_weighting_scheme calc
_refine_ls_wR_factor_gt 0.0815
_refine_ls_wR_factor_ref 0.0996
_reflns_Friedel_coverage 0.000
_reflns_number_gt 5095
_reflns_number_total 6363
_reflns_threshold_expression 'I > 2\s(I)'
_cod_data_source_file d6dt00460a2.cif
_cod_data_source_block 1_CCDC1
_cod_depositor_comments 'Adding full bibliography for 7720990--7720992.cif.'
_cod_database_code 7720992
_shelx_shelxl_version_number 2018/3
_shelx_space_group_comment
;
The symmetry employed for this shelxl refinement is uniquely defined
by the following loop, which should always be used as a source of
symmetry information in preference to the above space-group names.
They are only intended as comments.
;
_olex2_refinement_description
;
;
_olex2_submission_special_instructions 'No special instructions were received'

loop_
_space_group_symop_operation_xyz
'x, y, z'
'-x, -y, -z'

loop_
_atom_site_label
_atom_site_type_symbol
_atom_site_fract_x
_atom_site_fract_y
_atom_site_fract_z
_atom_site_U_iso_or_equiv
_atom_site_adp_type
_atom_site_occupancy
_atom_site_site_symmetry_order
_atom_site_calc_flag
_atom_site_refinement_flags_posn
_atom_site_refinement_flags_adp
_atom_site_refinement_flags_occupancy
_atom_site_disorder_assembly
_atom_site_disorder_group
Ni1 Ni 0.47182(4) 0.72784(3) 0.83948(2) 0.01626(10) Uani 1 1 d . . . . .
Cl1 Cl 0.71311(8) 0.74442(7) 0.28820(5) 0.02772(17) Uani 1 1 d . . . . .
Cl2 Cl 0.68531(9) 0.99019(6) 0.62109(5) 0.02716(17) Uani 1 1 d . . . . .
O1 O 0.5791(2) 0.81129(16) 0.73324(13) 0.0190(4) Uani 1 1 d . . . . .
O2 O 0.6832(2) 0.63135(18) 0.88378(16) 0.0214(4) Uani 1 1 d . . . . .
O3 O 0.3641(2) 0.62178(16) 0.92913(13) 0.0189(4) Uani 1 1 d . . . . .
O4 O 0.3076(2) 0.45547(16) 0.92512(14) 0.0218(4) Uani 1 1 d . . . . .
N1 N 0.5013(2) 0.59992(18) 0.73850(16) 0.0172(4) Uani 1 1 d . . . . .
N2 N 0.4126(2) 0.85016(19) 0.95655(16) 0.0176(4) Uani 1 1 d . . . . .
N3 N 0.2653(2) 0.85032(19) 0.80211(16) 0.0167(4) Uani 1 1 d . . . . .
C1 C 0.6044(3) 0.7929(2) 0.63642(19) 0.0174(5) Uani 1 1 d . . . . .
C2 C 0.6569(3) 0.8722(2) 0.5677(2) 0.0196(5) Uani 1 1 d . . . . .
C3 C 0.6867(3) 0.8604(3) 0.4637(2) 0.0223(6) Uani 1 1 d . . . . .
C4 C 0.6693(3) 0.7642(2) 0.42010(19) 0.0204(6) Uani 1 1 d . . . . .
C5 C 0.6207(3) 0.6840(2) 0.4801(2) 0.0189(5) Uani 1 1 d . . . . .
C6 C 0.5867(3) 0.6961(2) 0.58701(19) 0.0174(5) Uani 1 1 d . . . . .
C7 C 0.5404(3) 0.6036(2) 0.6421(2) 0.0180(5) Uani 1 1 d . . . . .
C8 C 0.3724(3) 0.5262(2) 0.88776(19) 0.0176(5) Uani 1 1 d . . . . .
C12 C 0.4712(3) 0.4946(2) 0.7841(2) 0.0185(5) Uani 1 1 d . . . . .
C13 C 0.6221(3) 0.3950(2) 0.8019(2) 0.0216(6) Uani 1 1 d . . . . .
C14 C 0.7254(3) 0.3520(2) 0.7037(2) 0.0187(5) Uani 1 1 d . . . . .
C15 C 0.8441(3) 0.3948(3) 0.6702(2) 0.0234(6) Uani 1 1 d . . . . .
C16 C 0.9367(3) 0.3587(3) 0.5780(2) 0.0309(7) Uani 1 1 d . . . . .
C17 C 0.9103(4) 0.2790(3) 0.5183(2) 0.0303(7) Uani 1 1 d . . . . .
C18 C 0.7923(3) 0.2366(3) 0.5497(2) 0.0255(6) Uani 1 1 d . . . . .
C19 C 0.7001(3) 0.2727(2) 0.6427(2) 0.0209(6) Uani 1 1 d . . . . .
C20 C 0.2027(3) 0.8494(3) 0.7185(2) 0.0220(6) Uani 1 1 d . . . . .
C21 C 0.0784(3) 0.9420(3) 0.6914(2) 0.0255(6) Uani 1 1 d . . . . .
C22 C 0.0164(3) 1.0400(3) 0.7531(2) 0.0269(6) Uani 1 1 d . . . . .
C23 C 0.0791(3) 1.0427(3) 0.8401(2) 0.0245(6) Uani 1 1 d . . . . .
C24 C 0.2040(3) 0.9465(2) 0.8628(2) 0.0182(5) Uani 1 1 d . . . . .
C25 C 0.2821(3) 0.9430(2) 0.95261(19) 0.0179(5) Uani 1 1 d . . . . .
C26 C 0.2249(3) 1.0292(3) 1.0280(2) 0.0232(6) Uani 1 1 d . . . . .
C27 C 0.3062(3) 1.0201(3) 1.1090(2) 0.0234(6) Uani 1 1 d . . . . .
C28 C 0.4385(3) 0.9251(3) 1.1135(2) 0.0237(6) Uani 1 1 d . . . . .
C29 C 0.4878(3) 0.8423(2) 1.0359(2) 0.0202(5) Uani 1 1 d . . . . .
O5 O -0.0625(3) 0.6962(2) 0.82628(19) 0.0369(5) Uani 1 1 d . . . . .
C30 C 0.0389(5) 0.6093(4) 0.7571(3) 0.0421(9) Uani 1 1 d . . . . .
O6 O 0.0618(2) 0.72090(19) 0.99419(16) 0.0277(5) Uani 1 1 d . . . . .
C31 C 0.0026(4) 0.6516(3) 1.0685(3) 0.0351(7) Uani 1 1 d . . . . .
H3 H 0.717(3) 0.913(2) 0.4229(19) 0.006(6) Uiso 1 1 d . . . . .
H13A H 0.672(3) 0.424(2) 0.848(2) 0.014(7) Uiso 1 1 d . . . . .
H15 H 0.863(3) 0.446(2) 0.715(2) 0.011(7) Uiso 1 1 d . . . . .
H27 H 0.274(3) 1.076(2) 1.159(2) 0.012(7) Uiso 1 1 d . . . . .
H23 H 0.041(3) 1.108(3) 0.885(2) 0.021(8) Uiso 1 1 d . . . . .
H12 H 0.419(3) 0.461(2) 0.740(2) 0.015(7) Uiso 1 1 d . . . . .
H19 H 0.620(4) 0.244(3) 0.662(2) 0.032(9) Uiso 1 1 d . . . . .
H28 H 0.495(3) 0.916(3) 1.167(2) 0.023(8) Uiso 1 1 d . . . . .
H20 H 0.246(3) 0.783(3) 0.679(2) 0.024(8) Uiso 1 1 d . . . . .
H16 H 1.017(4) 0.388(3) 0.556(2) 0.027(8) Uiso 1 1 d . . . . .
H7 H 0.538(3) 0.537(3) 0.599(2) 0.020(7) Uiso 1 1 d . . . . .
H5 H 0.608(3) 0.618(3) 0.452(2) 0.016(7) Uiso 1 1 d . . . . .
H13B H 0.587(3) 0.332(3) 0.834(2) 0.025(8) Uiso 1 1 d . . . . .
H22 H -0.070(4) 1.107(3) 0.737(2) 0.029(8) Uiso 1 1 d . . . . .
H29 H 0.577(3) 0.774(3) 1.037(2) 0.020(7) Uiso 1 1 d . . . . .
H26 H 0.132(4) 1.096(3) 1.024(2) 0.033(9) Uiso 1 1 d . . . . .
H21 H 0.042(4) 0.935(3) 0.629(3) 0.034(9) Uiso 1 1 d . . . . .
H17 H 0.970(4) 0.259(3) 0.456(3) 0.040(10) Uiso 1 1 d . . . . .
H30A H -0.020(4) 0.607(3) 0.701(3) 0.058(12) Uiso 1 1 d . . . . .
H18 H 0.771(4) 0.181(3) 0.507(3) 0.048(10) Uiso 1 1 d . . . . .
H5A H -0.014(5) 0.707(4) 0.879(3) 0.072(14) Uiso 1 1 d . . . . .
H6 H 0.157(4) 0.690(3) 0.985(3) 0.043(11) Uiso 1 1 d . . . . .
H30B H 0.073(5) 0.525(4) 0.794(3) 0.067(13) Uiso 1 1 d . . . . .
H31A H -0.109(5) 0.683(4) 1.070(3) 0.057(12) Uiso 1 1 d . . . . .
H31B H 0.041(5) 0.568(4) 1.062(3) 0.068(13) Uiso 1 1 d . . . . .
H2A H 0.755(5) 0.664(4) 0.870(3) 0.061(13) Uiso 1 1 d . . . . .
H30C H 0.129(5) 0.632(3) 0.724(3) 0.056(11) Uiso 1 1 d . . . . .
H2B H 0.694(4) 0.594(3) 0.941(3) 0.051(12) Uiso 1 1 d . . . . .
H31C H 0.028(5) 0.658(4) 1.142(4) 0.074(14) Uiso 1 1 d . . . . .

loop_
_atom_site_aniso_label
_atom_site_aniso_U_11
_atom_site_aniso_U_22
_atom_site_aniso_U_33
_atom_site_aniso_U_23
_atom_site_aniso_U_13
_atom_site_aniso_U_12
Ni1 0.01802(18) 0.01568(18) 0.01435(17) 0.00008(12) -0.00183(12) -0.00503(14)
Cl1 0.0330(4) 0.0344(4) 0.0153(3) 0.0017(3) 0.0001(3) -0.0127(3)
Cl2 0.0380(4) 0.0248(4) 0.0244(3) 0.0005(3) -0.0044(3) -0.0179(3)
O1 0.0251(10) 0.0197(9) 0.0140(9) 0.0008(7) -0.0012(7) -0.0106(8)
O2 0.0191(10) 0.0227(10) 0.0216(10) 0.0039(8) -0.0037(8) -0.0062(8)
O3 0.0221(10) 0.0181(9) 0.0168(9) -0.0011(7) 0.0009(7) -0.0085(8)
O4 0.0263(10) 0.0231(10) 0.0182(9) 0.0015(8) -0.0004(8) -0.0127(8)
N1 0.0176(11) 0.0134(11) 0.0176(11) 0.0002(8) -0.0025(8) -0.0015(9)
N2 0.0207(11) 0.0162(11) 0.0159(11) -0.0008(8) -0.0035(8) -0.0058(9)
N3 0.0156(11) 0.0167(11) 0.0168(11) -0.0024(8) -0.0019(8) -0.0039(9)
C1 0.0179(13) 0.0165(13) 0.0180(13) 0.0015(10) -0.0040(10) -0.0057(10)
C2 0.0224(14) 0.0157(13) 0.0211(13) 0.0018(10) -0.0037(10) -0.0073(11)
C3 0.0227(14) 0.0251(15) 0.0185(13) 0.0065(11) -0.0010(11) -0.0094(12)
C4 0.0202(14) 0.0254(14) 0.0129(12) -0.0005(10) -0.0006(10) -0.0049(11)
C5 0.0188(13) 0.0169(13) 0.0192(13) -0.0023(10) -0.0033(10) -0.0032(11)
C6 0.0169(13) 0.0190(13) 0.0167(13) 0.0038(10) -0.0050(10) -0.0063(11)
C7 0.0174(13) 0.0169(13) 0.0191(13) -0.0005(10) -0.0038(10) -0.0046(11)
C8 0.0180(13) 0.0164(13) 0.0163(12) 0.0012(10) -0.0023(10) -0.0033(10)
C12 0.0240(14) 0.0152(13) 0.0171(13) -0.0018(10) 0.0011(10) -0.0089(11)
C13 0.0275(15) 0.0157(13) 0.0199(14) 0.0019(11) -0.0028(11) -0.0057(12)
C14 0.0181(13) 0.0134(12) 0.0211(13) 0.0010(10) -0.0046(10) -0.0004(10)
C15 0.0215(14) 0.0258(15) 0.0240(15) -0.0004(12) -0.0052(11) -0.0085(12)
C16 0.0222(15) 0.0309(17) 0.0380(18) 0.0039(13) 0.0006(13) -0.0098(13)
C17 0.0308(17) 0.0292(16) 0.0243(16) -0.0020(13) 0.0030(13) -0.0043(13)
C18 0.0317(16) 0.0242(15) 0.0202(14) 0.0002(11) -0.0033(12) -0.0093(13)
C19 0.0187(14) 0.0167(13) 0.0245(14) 0.0017(11) -0.0036(11) -0.0028(11)
C20 0.0213(14) 0.0201(14) 0.0219(14) -0.0026(11) -0.0031(11) -0.0031(11)
C21 0.0246(15) 0.0270(15) 0.0245(15) -0.0020(12) -0.0076(12) -0.0062(12)
C22 0.0253(15) 0.0217(15) 0.0292(16) 0.0010(12) -0.0107(12) 0.0004(12)
C23 0.0252(15) 0.0205(14) 0.0256(15) -0.0036(12) -0.0042(11) -0.0040(12)
C24 0.0166(13) 0.0187(13) 0.0198(13) 0.0020(10) -0.0008(10) -0.0078(11)
C25 0.0209(13) 0.0156(13) 0.0175(13) 0.0008(10) -0.0010(10) -0.0073(11)
C26 0.0246(15) 0.0199(14) 0.0229(14) -0.0024(11) -0.0025(11) -0.0046(12)
C27 0.0335(16) 0.0206(14) 0.0168(13) -0.0042(11) -0.0007(11) -0.0104(12)
C28 0.0322(16) 0.0240(15) 0.0163(13) 0.0006(11) -0.0074(11) -0.0098(12)
C29 0.0215(14) 0.0181(13) 0.0205(13) 0.0025(10) -0.0034(10) -0.0064(11)
O5 0.0313(13) 0.0425(14) 0.0402(14) 0.0005(11) -0.0089(10) -0.0152(11)
C30 0.051(2) 0.051(2) 0.0339(19) 0.0008(16) 0.0003(17) -0.0316(19)
O6 0.0217(11) 0.0268(11) 0.0306(12) -0.0016(9) 0.0000(9) -0.0045(9)
C31 0.0310(19) 0.0346(19) 0.0352(19) 0.0026(15) -0.0002(14) -0.0081(15)

loop_
_atom_type_symbol
_atom_type_description
_atom_type_scat_dispersion_real
_atom_type_scat_dispersion_imag
_atom_type_scat_source
C C 0.0033 0.0016 'International Tables Vol C Tables 4.2.6.8 and 6.1.1.4'
H H 0.0000 0.0000 'International Tables Vol C Tables 4.2.6.8 and 6.1.1.4'
Cl Cl 0.1484 0.1585 'International Tables Vol C Tables 4.2.6.8 and 6.1.1.4'
N N 0.0061 0.0033 'International Tables Vol C Tables 4.2.6.8 and 6.1.1.4'
Ni Ni 0.3393 1.1124 'International Tables Vol C Tables 4.2.6.8 and 6.1.1.4'
O O 0.0106 0.0060 'International Tables Vol C Tables 4.2.6.8 and 6.1.1.4'

loop_
_geom_angle_atom_site_label_1
_geom_angle_atom_site_label_2
_geom_angle_atom_site_label_3
_geom_angle
_geom_angle_site_symmetry_1
_geom_angle_site_symmetry_3
_geom_angle_publ_flag
O1 Ni1 O2 88.18(8) . . ?
O1 Ni1 O3 170.15(7) . . ?
O1 Ni1 N2 98.72(8) . . ?
O1 Ni1 N3 87.29(8) . . ?
O2 Ni1 O3 92.68(8) . . ?
O2 Ni1 N3 170.44(8) . . ?
O3 Ni1 N3 93.22(8) . . ?
N1 Ni1 O1 90.29(8) . . ?
N1 Ni1 O2 89.55(8) . . ?
N1 Ni1 O3 79.90(8) . . ?
N1 Ni1 N2 170.40(9) . . ?
N1 Ni1 N3 98.89(8) . . ?
N2 Ni1 O2 94.02(8) . . ?
N2 Ni1 O3 91.01(8) . . ?
N2 Ni1 N3 78.37(8) . . ?
C1 O1 Ni1 125.70(16) . . ?
Ni1 O2 H2A 117(3) . . ?
Ni1 O2 H2B 124(3) . . ?
H2A O2 H2B 108(4) . . ?
C8 O3 Ni1 115.47(16) . . ?
C7 N1 Ni1 126.85(18) . . ?
C7 N1 C12 119.0(2) . . ?
C12 N1 Ni1 114.19(16) . . ?
C25 N2 Ni1 115.69(17) . . ?
C29 N2 Ni1 126.18(18) . . ?
C29 N2 C25 118.1(2) . . ?
C20 N3 Ni1 126.30(18) . . ?
C20 N3 C24 118.2(2) . . ?
C24 N3 Ni1 114.83(17) . . ?
O1 C1 C2 120.0(2) . . ?
O1 C1 C6 126.0(2) . . ?
C2 C1 C6 114.1(2) . . ?
C1 C2 Cl2 117.2(2) . . ?
C3 C2 Cl2 118.4(2) . . ?
C3 C2 C1 124.4(2) . . ?
C2 C3 C4 119.1(2) . . ?
C2 C3 H3 121.9(16) . . ?
C4 C3 H3 119.0(16) . . ?
C3 C4 Cl1 119.9(2) . . ?
C5 C4 Cl1 119.7(2) . . ?
C5 C4 C3 120.3(2) . . ?
C4 C5 C6 121.3(2) . . ?
C4 C5 H5 121.4(17) . . ?
C6 C5 H5 117.2(17) . . ?
C1 C6 C7 123.2(2) . . ?
C5 C6 C1 120.8(2) . . ?
C5 C6 C7 116.0(2) . . ?
N1 C7 C6 125.5(2) . . ?
N1 C7 H7 118.1(16) . . ?
C6 C7 H7 116.3(16) . . ?
O3 C8 C12 117.6(2) . . ?
O4 C8 O3 125.5(2) . . ?
O4 C8 C12 117.0(2) . . ?
N1 C12 C8 109.5(2) . . ?
N1 C12 C13 110.5(2) . . ?
N1 C12 H12 113.0(16) . . ?
C8 C12 C13 107.7(2) . . ?
C8 C12 H12 108.9(16) . . ?
C13 C12 H12 107.0(16) . . ?
C12 C13 H13A 109.1(16) . . ?
C12 C13 H13B 102.7(18) . . ?
C14 C13 C12 112.4(2) . . ?
C14 C13 H13A 111.4(16) . . ?
C14 C13 H13B 110.1(18) . . ?
H13A C13 H13B 111(2) . . ?
C15 C14 C13 120.6(2) . . ?
C19 C14 C13 120.6(2) . . ?
C19 C14 C15 118.8(2) . . ?
C14 C15 H15 117.7(16) . . ?
C16 C15 C14 120.9(3) . . ?
C16 C15 H15 121.2(16) . . ?
C15 C16 H16 120.7(19) . . ?
C17 C16 C15 119.5(3) . . ?
C17 C16 H16 119.7(19) . . ?
C16 C17 H17 118(2) . . ?
C18 C17 C16 120.3(3) . . ?
C18 C17 H17 122(2) . . ?
C17 C18 C19 120.0(3) . . ?
C17 C18 H18 121(2) . . ?
C19 C18 H18 119(2) . . ?
C14 C19 C18 120.5(3) . . ?
C14 C19 H19 121(2) . . ?
C18 C19 H19 118(2) . . ?
N3 C20 C21 123.1(3) . . ?
N3 C20 H20 116.1(19) . . ?
C21 C20 H20 120.7(19) . . ?
C20 C21 H21 118(2) . . ?
C22 C21 C20 118.6(3) . . ?
C22 C21 H21 124(2) . . ?
C21 C22 C23 119.2(3) . . ?
C21 C22 H22 122.0(19) . . ?
C23 C22 H22 118.8(19) . . ?
C22 C23 C24 119.2(3) . . ?
C22 C23 H23 122.6(18) . . ?
C24 C23 H23 118.3(18) . . ?
N3 C24 C23 121.7(3) . . ?
N3 C24 C25 115.3(2) . . ?
C23 C24 C25 123.0(2) . . ?
N2 C25 C24 115.5(2) . . ?
N2 C25 C26 122.1(2) . . ?
C26 C25 C24 122.4(2) . . ?
C25 C26 H26 121(2) . . ?
C27 C26 C25 118.8(3) . . ?
C27 C26 H26 120.0(19) . . ?
C26 C27 H27 121.4(17) . . ?
C28 C27 C26 119.1(3) . . ?
C28 C27 H27 119.5(17) . . ?
C27 C28 C29 118.8(3) . . ?
C27 C28 H28 120.9(18) . . ?
C29 C28 H28 120.3(18) . . ?
N2 C29 C28 123.1(3) . . ?
N2 C29 H29 115.3(17) . . ?
C28 C29 H29 121.5(17) . . ?
C30 O5 H5A 111(3) . . ?
O5 C30 H30A 106(2) . . ?
O5 C30 H30B 110(2) . . ?
O5 C30 H30C 113(2) . . ?
H30A C30 H30B 110(3) . . ?
H30A C30 H30C 106(3) . . ?
H30B C30 H30C 112(3) . . ?
C31 O6 H6 108(3) . . ?
O6 C31 H31A 106(2) . . ?
O6 C31 H31B 118(3) . . ?
O6 C31 H31C 113(2) . . ?
H31A C31 H31B 112(3) . . ?
H31A C31 H31C 108(3) . . ?
H31B C31 H31C 99(3) . . ?

loop_
_geom_bond_atom_site_label_1
_geom_bond_atom_site_label_2
_geom_bond_distance
_geom_bond_site_symmetry_2
_geom_bond_publ_flag
Ni1 O1 2.0239(17) . ?
Ni1 O2 2.084(2) . ?
Ni1 O3 2.0966(17) . ?
Ni1 N1 2.018(2) . ?
Ni1 N2 2.081(2) . ?
Ni1 N3 2.105(2) . ?
Cl1 C4 1.746(3) . ?
Cl2 C2 1.738(3) . ?
O1 C1 1.288(3) . ?
O2 H2A 0.89(4) . ?
O2 H2B 0.85(4) . ?
O3 C8 1.274(3) . ?
O4 C8 1.246(3) . ?
N1 C7 1.277(3) . ?
N1 C12 1.461(3) . ?
N2 C25 1.350(3) . ?
N2 C29 1.336(3) . ?
N3 C20 1.335(3) . ?
N3 C24 1.352(3) . ?
C1 C2 1.434(3) . ?
C1 C6 1.437(4) . ?
C2 C3 1.370(4) . ?
C3 C4 1.391(4) . ?
C3 H3 0.90(3) . ?
C4 C5 1.365(4) . ?
C5 C6 1.410(4) . ?
C5 H5 0.95(3) . ?
C6 C7 1.445(3) . ?
C7 H7 1.02(3) . ?
C8 C12 1.528(3) . ?
C12 C13 1.550(4) . ?
C12 H12 1.00(3) . ?
C13 C14 1.505(4) . ?
C13 H13A 0.98(3) . ?
C13 H13B 0.98(3) . ?
C14 C15 1.391(4) . ?
C14 C19 1.389(4) . ?
C15 C16 1.389(4) . ?
C15 H15 0.96(3) . ?
C16 C17 1.387(4) . ?
C16 H16 0.94(3) . ?
C17 C18 1.378(4) . ?
C17 H17 0.92(3) . ?
C18 C19 1.395(4) . ?
C18 H18 0.99(4) . ?
C19 H19 0.93(3) . ?
C20 C21 1.384(4) . ?
C20 H20 0.91(3) . ?
C21 C22 1.376(4) . ?
C21 H21 0.96(3) . ?
C22 C23 1.382(4) . ?
C22 H22 0.97(3) . ?
C23 C24 1.391(4) . ?
C23 H23 0.95(3) . ?
C24 C25 1.484(4) . ?
C25 C26 1.393(4) . ?
C26 C27 1.390(4) . ?
C26 H26 0.96(3) . ?
C27 C28 1.376(4) . ?
C27 H27 0.91(3) . ?
C28 C29 1.387(4) . ?
C28 H28 0.93(3) . ?
C29 H29 0.95(3) . ?
O5 C30 1.417(4) . ?
O5 H5A 0.94(5) . ?
C30 H30A 1.01(4) . ?
C30 H30B 1.06(4) . ?
C30 H30C 1.01(4) . ?
O6 C31 1.421(4) . ?
O6 H6 0.84(4) . ?
C31 H31A 0.99(4) . ?
C31 H31B 0.94(5) . ?
C31 H31C 1.05(5) . ?

loop_
_geom_hbond_atom_site_label_D
_geom_hbond_atom_site_label_H
_geom_hbond_atom_site_label_A
_geom_hbond_distance_DH
_geom_hbond_distance_HA
_geom_hbond_distance_DA
_geom_hbond_angle_DHA
_geom_hbond_site_symmetry_A
_geom_hbond_publ_flag
O5 H5A O6 0.94(5) 1.82(5) 2.746(3) 172(4) . yes
O6 H6 O3 0.84(4) 1.89(4) 2.711(3) 165(4) . yes
O2 H2A O5 0.89(4) 1.89(4) 2.760(3) 166(4) 1_655 yes
O2 H2B O4 0.85(4) 1.84(4) 2.677(3) 167(4) 2_667 yes

loop_
_geom_torsion_atom_site_label_1
_geom_torsion_atom_site_label_2
_geom_torsion_atom_site_label_3
_geom_torsion_atom_site_label_4
_geom_torsion
_geom_torsion_site_symmetry_1
_geom_torsion_site_symmetry_2
_geom_torsion_site_symmetry_3
_geom_torsion_site_symmetry_4
_geom_torsion_publ_flag
Ni1 O1 C1 C2 168.86(18) . . . . ?
Ni1 O1 C1 C6 -11.9(4) . . . . ?
Ni1 O3 C8 O4 -174.8(2) . . . . ?
Ni1 O3 C8 C12 5.8(3) . . . . ?
Ni1 N1 C7 C6 6.8(4) . . . . ?
Ni1 N1 C12 C8 20.1(3) . . . . ?
Ni1 N1 C12 C13 -98.4(2) . . . . ?
Ni1 N2 C25 C24 -2.5(3) . . . . ?
Ni1 N2 C25 C26 177.3(2) . . . . ?
Ni1 N2 C29 C28 -177.4(2) . . . . ?
Ni1 N3 C20 C21 -170.2(2) . . . . ?
Ni1 N3 C24 C23 171.4(2) . . . . ?
Ni1 N3 C24 C25 -6.9(3) . . . . ?
Cl1 C4 C5 C6 179.0(2) . . . . ?
Cl2 C2 C3 C4 177.9(2) . . . . ?
O1 C1 C2 Cl2 0.6(3) . . . . ?
O1 C1 C2 C3 -179.9(3) . . . . ?
O1 C1 C6 C5 -178.8(2) . . . . ?
O1 C1 C6 C7 -1.5(4) . . . . ?
O3 C8 C12 N1 -17.0(3) . . . . ?
O3 C8 C12 C13 103.3(3) . . . . ?
O4 C8 C12 N1 163.6(2) . . . . ?
O4 C8 C12 C13 -76.2(3) . . . . ?
N1 C12 C13 C14 -63.5(3) . . . . ?
N2 C25 C26 C27 0.9(4) . . . . ?
N3 C20 C21 C22 0.2(4) . . . . ?
N3 C24 C25 N2 6.3(3) . . . . ?
N3 C24 C25 C26 -173.5(2) . . . . ?
C1 C2 C3 C4 -1.6(4) . . . . ?
C1 C6 C7 N1 4.4(4) . . . . ?
C2 C1 C6 C5 0.4(4) . . . . ?
C2 C1 C6 C7 177.7(2) . . . . ?
C2 C3 C4 Cl1 -177.8(2) . . . . ?
C2 C3 C4 C5 1.1(4) . . . . ?
C3 C4 C5 C6 0.1(4) . . . . ?
C4 C5 C6 C1 -0.9(4) . . . . ?
C4 C5 C6 C7 -178.3(2) . . . . ?
C5 C6 C7 N1 -178.2(2) . . . . ?
C6 C1 C2 Cl2 -178.70(19) . . . . ?
C6 C1 C2 C3 0.8(4) . . . . ?
C7 N1 C12 C8 -159.0(2) . . . . ?
C7 N1 C12 C13 82.5(3) . . . . ?
C8 C12 C13 C14 176.9(2) . . . . ?
C12 N1 C7 C6 -174.3(2) . . . . ?
C12 C13 C14 C15 98.0(3) . . . . ?
C12 C13 C14 C19 -79.3(3) . . . . ?
C13 C14 C15 C16 -177.8(3) . . . . ?
C13 C14 C19 C18 177.4(3) . . . . ?
C14 C15 C16 C17 0.2(5) . . . . ?
C15 C14 C19 C18 0.1(4) . . . . ?
C15 C16 C17 C18 0.5(5) . . . . ?
C16 C17 C18 C19 -0.8(5) . . . . ?
C17 C18 C19 C14 0.6(4) . . . . ?
C19 C14 C15 C16 -0.5(4) . . . . ?
C20 N3 C24 C23 0.1(4) . . . . ?
C20 N3 C24 C25 -178.3(2) . . . . ?
C20 C21 C22 C23 -0.4(4) . . . . ?
C21 C22 C23 C24 0.4(4) . . . . ?
C22 C23 C24 N3 -0.3(4) . . . . ?
C22 C23 C24 C25 177.9(3) . . . . ?
C23 C24 C25 N2 -172.0(2) . . . . ?
C23 C24 C25 C26 8.2(4) . . . . ?
C24 N3 C20 C21 0.0(4) . . . . ?
C24 C25 C26 C27 -179.2(2) . . . . ?
C25 N2 C29 C28 -0.4(4) . . . . ?
C25 C26 C27 C28 -1.5(4) . . . . ?
C26 C27 C28 C29 1.1(4) . . . . ?
C27 C28 C29 N2 -0.1(4) . . . . ?
C29 N2 C25 C24 -179.9(2) . . . . ?
C29 N2 C25 C26 0.0(4) . . . . ?
